data_1505745
loop_
_publ_author_name
'Ichimura, Andrew S.'
'Huang, Rui H.'
'Xie, Qingshan'
'Morganelli, Philip'
'Burns, Amy'
'Dye, James L.'

_publ_section_title
;
 One-dimensional zigzag chains of Cs-: the structures and properties of
 Li+ (cryptand[2.1.1])Cs- and Cs+ (cryptand[2.2.2])Cs-.
;
_journal_issue 25
_journal_name_full 'The journal of physical chemistry. B'
_journal_page_first 12293
_journal_page_last 12301
_journal_paper_doi 10.1021/jp061200l
_journal_volume 110
_journal_year 2006
_chemical_formula_sum 'C14 H28 Cs Li N2 O4'
_chemical_formula_weight 428.23
_chemical_name_systematic
; 

 ? 

;
_space_group_IT_number 12
_symmetry_cell_setting monoclinic
_symmetry_space_group_name_Hall '-C 2y'
_symmetry_space_group_name_H-M 'C 1 2/m 1'
_atom_sites_solution_hydrogens geom
_atom_sites_solution_primary direct
_atom_sites_solution_secondary difmap
_audit_creation_method SHELXL
_cell_angle_alpha 90.00
_cell_angle_beta 75.34(9)
_cell_angle_gamma 90.00
_cell_formula_units_Z 4
_cell_length_a 23.748(15)
_cell_length_b 13.434(8)
_cell_length_c 8.212(12)
_cell_measurement_temperature 173(2)
_cell_volume 2535(4)
_computing_structure_refinement 'SHELXL-93 (Sheldrick, 1993)'
_computing_structure_solution 'SHELXS-86 (Sheldrick, 1990)'
_diffrn_ambient_temperature 173(2)
_diffrn_radiation_monochromator graphite
_diffrn_radiation_source 'fine-focus sealed tube'
_diffrn_radiation_type MoK\a
_diffrn_radiation_wavelength 0.71069
_diffrn_reflns_av_R_equivalents 0.2611
_diffrn_reflns_av_sigmaI/netI 0.0897
_diffrn_reflns_limit_h_max 24
_diffrn_reflns_limit_h_min -25
_diffrn_reflns_limit_k_max 14
_diffrn_reflns_limit_k_min 0
_diffrn_reflns_limit_l_max 0
_diffrn_reflns_limit_l_min -8
_diffrn_reflns_number 1893
_diffrn_reflns_theta_max 22.54
_diffrn_reflns_theta_min 2.56
_exptl_absorpt_coefficient_mu 1.472
_exptl_crystal_density_diffrn 1.122
_exptl_crystal_F_000 864
_exptl_crystal_size_max 0.7
_exptl_crystal_size_mid 0.4
_exptl_crystal_size_min 0.3
_refine_diff_density_max 1.764
_refine_diff_density_min -0.970
_refine_diff_density_rms 0.166
_refine_ls_extinction_method none
_refine_ls_goodness_of_fit_all 1.028
_refine_ls_goodness_of_fit_obs 1.131
_refine_ls_matrix_type full
_refine_ls_number_parameters 106
_refine_ls_number_reflns 1752
_refine_ls_number_restraints 0
_refine_ls_restrained_S_all 1.028
_refine_ls_restrained_S_obs 1.131
_refine_ls_R_factor_all 0.1677
_refine_ls_R_factor_obs 0.1194
_refine_ls_shift/esd_max -0.027
_refine_ls_shift/esd_mean 0.005
_refine_ls_structure_factor_coef Fsqd
_refine_ls_weighting_details 'w=1/[\s^2^(Fo^2^)+(0.2344P)^2^+5.6055P] where P=(Fo^2^+2Fc^2^)/3'
_refine_ls_weighting_scheme calc
_refine_ls_wR_factor_all 0.3558
_refine_ls_wR_factor_obs 0.3003
_reflns_number_observed 1026
_reflns_number_total 1752
_reflns_observed_criterion >2sigma(I)
_cod_data_source_file jp061200lsi20060224_024501.cif
_cod_data_source_block LiC211Cs
_cod_depositor_comments
;
The following automatic conversions were performed:

'_refine_ls_weighting_scheme' value 'calc
w=1/[\s^2^(Fo^2^)+(0.2344P)^2^+5.6055P] where P=(Fo^2^+2Fc^2^)/3' was
changed to 'calc'. New tag '_refine_ls_weighting_details' was
created. The value of the new tag was set to
'w=1/[\s^2^(Fo^2^)+(0.2344P)^2^+5.6055P] where P=(Fo^2^+2Fc^2^)/3'.

Automatic conversion script
Id: cif_fix_values 3143 2015-03-26 13:38:13Z robertas 
;
_cod_original_cell_volume 2534.6(43)
_cod_original_sg_symbol_H-M C2/m
_cod_database_code 1505745

loop_
_symmetry_equiv_pos_as_xyz
'x, y, z'
'x, -y, z'
'x+1/2, y+1/2, z'
'x+1/2, -y+1/2, z'
'-x, -y, -z'
'-x, y, -z'
'-x+1/2, -y+1/2, -z'
'-x+1/2, y+1/2, -z'

loop_
_atom_site_aniso_label
_atom_site_aniso_U_11
_atom_site_aniso_U_22
_atom_site_aniso_U_33
_atom_site_aniso_U_23
_atom_site_aniso_U_13
_atom_site_aniso_U_12
Cs 0.1091(14) 0.0786(12) 0.178(2) 0.000 -0.0416(12) 0.000
Li 0.033(12) 0.088(18) 0.040(13) 0.000 -0.019(10) 0.000
O4 0.072(6) 0.093(7) 0.074(6) 0.015(5) -0.008(4) 0.015(5)
O8 0.043(6) 0.145(12) 0.045(7) 0.000 -0.012(5) 0.000
O11 0.064(7) 0.133(11) 0.026(6) 0.000 -0.017(5) 0.000
N1 0.123(11) 0.126(12) 0.063(8) 0.019(8) -0.054(8) -0.055(10)
C2 0.206(26) 0.097(15) 0.087(12) 0.017(10) -0.045(14) -0.058(18)
C3 0.268(44) 0.081(16) 0.407(58) -0.047(23) -0.162(40) 0.094(23)
C5 0.057(8) 0.206(24) 0.096(10) -0.036(11) -0.015(7) 0.006(10)
C6 0.161(19) 0.155(20) 0.127(19) 0.034(15) -0.025(17) -0.078(17)
C7 0.257(29) 0.482(53) 0.052(11) 0.000(19) -0.004(13) -0.290(37)
C9 0.165(18) 0.290(31) 0.088(13) 0.052(16) -0.081(13) -0.146(22)
C10 0.279(32) 0.176(24) 0.241(31) 0.060(22) -0.216(29) -0.119(24)

loop_
_atom_site_label
_atom_site_type_symbol
_atom_site_fract_x
_atom_site_fract_y
_atom_site_fract_z
_atom_site_U_iso_or_equiv
_atom_site_thermal_displace_type
_atom_site_occupancy
_atom_site_calc_flag
_atom_site_refinement_flags
Cs Cs 0.40513(7) 0.0000 0.8213(3) 0.1209(11) Uani 1 d S
Li Li 0.1016(9) 0.0000 0.6788(29) 0.052(6) Uani 1 d S
O4 O 0.0279(4) 0.0956(8) 0.7277(11) 0.081(3) Uani 1 d .
O8 O 0.1485(5) 0.0000 0.4177(14) 0.078(4) Uani 1 d S
O11 O 0.1414(5) 0.0000 0.8843(12) 0.073(4) Uani 1 d S
N1 N 0.1407(7) 0.1521(14) 0.6527(16) 0.099(5) Uani 1 d .
C2 C 0.0965(13) 0.2258(17) 0.6775(23) 0.129(8) Uani 1 d .
H2A H 0.1002(13) 0.2680(17) 0.7702(23) 0.154 Uiso 1 calc R
H2B H 0.1038(13) 0.2672(17) 0.5776(23) 0.154 Uiso 1 calc R
C3 C 0.0383(18) 0.1916(19) 0.7117(51) 0.238(19) Uani 1 d .
H3A H 0.0168(18) 0.2234(19) 0.8149(51) 0.286 Uiso 1 calc R
H3B H 0.0219(18) 0.2156(19) 0.6222(51) 0.286 Uiso 1 calc R
C5 C -0.0262(6) 0.0492(15) 0.7605(20) 0.120(8) Uani 1 d .
H5A H -0.0490(6) 0.0716(15) 0.8696(20) 0.144 Uiso 1 calc R
H5B H -0.0459(6) 0.0716(15) 0.6772(20) 0.144 Uiso 1 calc R
C6 C 0.1815(11) 0.1581(19) 0.4884(31) 0.150(9) Uani 1 d .
H6A H 0.1752(11) 0.2205(19) 0.4361(31) 0.179 Uiso 1 calc R
H6B H 0.2207(11) 0.1595(19) 0.5037(31) 0.179 Uiso 1 calc R
C7 C 0.1780(12) 0.0864(30) 0.3872(23) 0.270(23) Uani 1 d .
H7A H 0.2180(12) 0.0671(30) 0.3375(23) 0.324 Uiso 1 calc R
H7B H 0.1646(12) 0.1175(30) 0.2973(23) 0.324 Uiso 1 calc R
C9 C 0.1721(10) 0.0886(24) 0.8798(24) 0.172(12) Uani 1 d .
H9A H 0.1581(10) 0.1179(24) 0.9906(24) 0.207 Uiso 1 calc R
H9B H 0.2121(10) 0.0692(24) 0.8708(24) 0.207 Uiso 1 calc R
C10 C 0.1748(15) 0.1602(21) 0.7760(43) 0.205(15) Uani 1 d .
H10A H 0.2153(15) 0.1686(21) 0.7154(43) 0.246 Uiso 1 calc R
H10B H 0.1630(15) 0.2206(21) 0.8404(43) 0.246 Uiso 1 calc R

loop_
_atom_type_symbol
_atom_type_description
_atom_type_scat_dispersion_real
_atom_type_scat_dispersion_imag
_atom_type_scat_source
C C 0.0033 0.0016 'International Tables Vol C Tables 4.2.6.8 and 6.1.1.4'
H H 0.0000 0.0000 'International Tables Vol C Tables 4.2.6.8 and 6.1.1.4'
O O 0.0106 0.0060 'International Tables Vol C Tables 4.2.6.8 and 6.1.1.4'
N N 0.0061 0.0033 'International Tables Vol C Tables 4.2.6.8 and 6.1.1.4'
Li Li -0.0003 0.0001 'International Tables Vol C Tables 4.2.6.8 and 6.1.1.4'
Cs Cs -0.3680 2.1192 'International Tables Vol C Tables 4.2.6.8 and 6.1.1.4'

loop_
_geom_angle_atom_site_label_1
_geom_angle_atom_site_label_2
_geom_angle_atom_site_label_3
_geom_angle
_geom_angle_site_symmetry_1
_geom_angle_site_symmetry_3
O4 Li O4 74.4(9) . 2
O4 Li O11 111.0(9) . .
O4 Li O11 111.0(9) 2 .
O4 Li O8 112.5(8) . .
O4 Li O8 112.5(8) 2 .
O11 Li O8 124.5(11) . .
O4 Li N1 150.9(10) . 2
O4 Li N1 76.5(6) 2 2
O11 Li N1 79.6(6) . 2
O8 Li N1 78.8(7) . 2
O4 Li N1 76.5(6) . .
O4 Li N1 150.9(10) 2 .
O11 Li N1 79.6(6) . .
O8 Li N1 78.8(7) . .
N1 Li N1 132.6(14) 2 .
C3 O4 C5 127.0(20) . .
C3 O4 Li 116.7(18) . .
C5 O4 Li 116.1(10) . .
C7 O8 C7 119.1(35) 2 .
C7 O8 Li 107.4(11) 2 .
C7 O8 Li 107.4(11) . .
C9 O11 C9 117.6(27) 2 .
C9 O11 Li 108.2(10) 2 .
C9 O11 Li 108.3(10) . .
C2 N1 C6 113.0(16) . .
C2 N1 C10 111.7(21) . .
C6 N1 C10 106.5(21) . .
C2 N1 Li 110.6(11) . .
C6 N1 Li 107.7(14) . .
C10 N1 Li 107.1(14) . .
C3 C2 N1 116.8(17) . .
O4 C3 C2 119.2(21) . .
C5 C5 O4 116.7(8) 2 .
C7 C6 N1 115.0(18) . .
C6 C7 O8 129.8(17) . .
C10 C9 O11 126.9(15) . .
C9 C10 N1 117.8(19) . .

loop_
_geom_bond_atom_site_label_1
_geom_bond_atom_site_label_2
_geom_bond_distance
_geom_bond_site_symmetry_2
Li O4 2.13(2) .
Li O4 2.13(2) 2
Li O11 2.13(2) .
Li O8 2.15(3) .
Li N1 2.23(2) 2
Li N1 2.23(2) .
O4 C3 1.31(3) .
O4 C5 1.39(2) .
O8 C7 1.35(3) 2
O8 C7 1.35(3) .
O11 C9 1.39(2) 2
O11 C9 1.39(2) .
N1 C2 1.42(3) .
N1 C6 1.45(2) .
N1 C10 1.45(2) .
C2 C3 1.42(4) .
C5 C5 1.32(4) 2
C6 C7 1.29(3) .
C9 C10 1.28(3) .
